data_7050625
loop_
_publ_author_name
'van Albada, Gerard A.'
'Roubeau, Olivier'
'Mutikainen, Ilpo'
'Turpeinen, Urho'
'Reedijk, Jan'

_publ_section_title
;
 A unique methoxo- and fluoro-bridged triangular trinuclear Cu(ii)
 species linked in a lattice via mononuclear Cu(ii) units. Synthesis,
 X-ray structure and magnetism of
 [Cu4(2-aminopyrimidine)6(&#xFFFD;3-OCH3)2(&#xFFFD;-F)3(F)2](BF4)Electronic
 supplementary information (ESI) available: fitting of the magnetic
 coupling according to Scheme 2(a). See
 http://www.rsc.org/suppdata/nj/b3/b304979e/
;
_journal_issue 12
_journal_name_full 'New Journal of Chemistry'
_journal_page_first 1693
_journal_paper_doi 10.1039/b304979e
_journal_volume 27
_journal_year 2003
_chemical_formula_moiety 'C26 H36 Cu4 F5 N18 O2, B F4'
_chemical_formula_sum 'C26 H36 B Cu4 F9 N18 O2'
_chemical_formula_weight 1068.70
_space_group_IT_number 15
_symmetry_cell_setting monoclinic
_symmetry_space_group_name_Hall '-C 2yc'
_symmetry_space_group_name_H-M 'C 1 2/c 1'
_atom_sites_solution_hydrogens geom
_atom_sites_solution_primary direct
_atom_sites_solution_secondary difmap
_audit_creation_method SHELXL-97
_cell_angle_alpha 90.00
_cell_angle_beta 108.64(4)
_cell_angle_gamma 90.00
_cell_formula_units_Z 4
_cell_length_a 11.899(6)
_cell_length_b 21.435(8)
_cell_length_c 16.727(7)
_cell_measurement_reflns_used 20
_cell_measurement_temperature 193(2)
_cell_measurement_theta_max 7.0
_cell_measurement_theta_min 3.5
_cell_volume 4043(3)
_computing_cell_refinement 'Rigaku AFC-7S software'
_computing_data_collection 'Rigaku AFC-7S software'
_computing_data_reduction Texsan
_computing_molecular_graphics 'SHELXTL-PC  V. 5.03 (Sheldrick, 1995)'
_computing_publication_material 'SHELXL-97 (Sheldrick, 1997)'
_computing_structure_refinement 'SHELXL-97 (Sheldrick, 1997)'
_computing_structure_solution 'SHELXS-97 (Sheldrick, 1997)'
_diffrn_ambient_temperature 193(2)
_diffrn_measured_fraction_theta_full 0.99
_diffrn_measured_fraction_theta_max 0.99
_diffrn_measurement_device_type 'Rigaku AFC-7S'
_diffrn_measurement_method omega-2theta
_diffrn_radiation_monochromator graphite
_diffrn_radiation_source 'fine-focus sealed tube'
_diffrn_radiation_type MoK\a
_diffrn_radiation_wavelength 0.71073
_diffrn_reflns_av_R_equivalents 0.1482
_diffrn_reflns_av_sigmaI/netI 0.2075
_diffrn_reflns_limit_h_max 14
_diffrn_reflns_limit_h_min -13
_diffrn_reflns_limit_k_max 25
_diffrn_reflns_limit_k_min -25
_diffrn_reflns_limit_l_max 0
_diffrn_reflns_limit_l_min -20
_diffrn_reflns_number 7437
_diffrn_reflns_theta_full 25.30
_diffrn_reflns_theta_max 25.30
_diffrn_reflns_theta_min 2.57
_diffrn_standards_decay_% <2.0
_diffrn_standards_interval_count 200
_diffrn_standards_number 3
_exptl_absorpt_coefficient_mu 2.170
_exptl_absorpt_correction_T_max 0.897
_exptl_absorpt_correction_T_min 0.683
_exptl_absorpt_correction_type psi-scan
_exptl_absorpt_process_details 'North etal. (1968). Acta Cryst. A24, 351-359'
_exptl_crystal_colour green
_exptl_crystal_density_diffrn 1.756
_exptl_crystal_density_method 'not measured'
_exptl_crystal_description prismatic
_exptl_crystal_F_000 2144
_exptl_crystal_size_max 0.20
_exptl_crystal_size_mid 0.15
_exptl_crystal_size_min 0.05
_refine_diff_density_max 0.866
_refine_diff_density_min -0.655
_refine_diff_density_rms 0.130
_refine_ls_extinction_method none
_refine_ls_goodness_of_fit_ref 0.902
_refine_ls_hydrogen_treatment constr
_refine_ls_matrix_type full
_refine_ls_number_parameters 287
_refine_ls_number_reflns 3654
_refine_ls_number_restraints 0
_refine_ls_restrained_S_all 0.902
_refine_ls_R_factor_all 0.1752
_refine_ls_R_factor_gt 0.0735
_refine_ls_shift/su_max 0.000
_refine_ls_shift/su_mean 0.000
_refine_ls_structure_factor_coef Fsqd
_refine_ls_weighting_details 'calc w==1/[\s^2^(Fo^2^)+(0.0528P)^2^+0.0000P] where P==(Fo^2^+2Fc^2^)/3'
_refine_ls_weighting_scheme calc
_refine_ls_wR_factor_gt 0.1402
_refine_ls_wR_factor_ref 0.1711
_reflns_number_gt 1623
_reflns_number_total 3654
_reflns_threshold_expression >2sigma(I)
_cod_data_source_file b304979e.txt
_cod_data_source_block cuamp5
_cod_original_sg_symbol_H-M C2/c
_cod_database_code 7050625

loop_
_symmetry_equiv_pos_as_xyz
'x, y, z'
'-x, y, -z+1/2'
'x+1/2, y+1/2, z'
'-x+1/2, y+1/2, -z+1/2'
'-x, -y, -z'
'x, -y, z-1/2'
'-x+1/2, -y+1/2, -z'
'x+1/2, -y+1/2, z-1/2'

loop_
_atom_site_label
_atom_site_type_symbol
_atom_site_fract_x
_atom_site_fract_y
_atom_site_fract_z
_atom_site_U_iso_or_equiv
_atom_site_adp_type
_atom_site_occupancy
_atom_site_calc_flag
_atom_site_refinement_flags
_atom_site_disorder_assembly
_atom_site_disorder_group
Cu1 Cu 0.0000 0.02844(8) 0.2500 0.0344(5) Uani 1 d S . .
Cu2 Cu -0.12826(10) -0.08938(5) 0.22681(8) 0.0332(4) Uani 1 d . . .
Cu3 Cu -0.2500 -0.2500 0.5000 0.0363(5) Uani 1 d S . .
N11 N -0.0072(8) 0.0998(4) 0.1555(6) 0.047(2) Uani 1 d . . .
C12 C -0.0989(9) 0.1355(5) 0.1167(7) 0.041(3) Uani 1 d . . .
N13 N -0.0969(7) 0.1884(4) 0.0721(5) 0.039(2) Uani 1 d . . .
C14 C 0.0101(10) 0.2055(5) 0.0706(7) 0.054(3) Uani 1 d . . .
H14A H 0.0176 0.2426 0.0418 0.065 Uiso 1 calc R . .
C15 C 0.1078(10) 0.1716(5) 0.1086(8) 0.056(3) Uani 1 d . . .
H15A H 0.1826 0.1848 0.1057 0.067 Uiso 1 calc R . .
C16 C 0.0999(10) 0.1190(5) 0.1510(7) 0.050(3) Uani 1 d . . .
H16A H 0.1692 0.0952 0.1778 0.060 Uiso 1 calc R . .
N17 N -0.2057(8) 0.1170(4) 0.1194(6) 0.063(3) Uani 1 d . . .
H17A H -0.2119 0.0824 0.1461 0.076 Uiso 1 calc R . .
H17B H -0.2692 0.1393 0.0944 0.076 Uiso 1 calc R . .
N21 N -0.2501(7) -0.1121(4) 0.1158(5) 0.033(2) Uani 1 d . . .
C22 C -0.2511(9) -0.1653(5) 0.0724(7) 0.036(3) Uani 1 d . . .
N23 N -0.3328(8) -0.1777(4) -0.0027(5) 0.036(2) Uani 1 d . . .
C24 C -0.4130(9) -0.1341(5) -0.0341(7) 0.042(3) Uani 1 d . . .
H24A H -0.4715 -0.1420 -0.0870 0.051 Uiso 1 calc R . .
C25 C -0.4176(9) -0.0779(5) 0.0049(7) 0.042(3) Uani 1 d . . .
H25A H -0.4760 -0.0472 -0.0196 0.051 Uiso 1 calc R . .
C26 C -0.3332(10) -0.0697(5) 0.0806(7) 0.045(3) Uani 1 d . . .
H26A H -0.3331 -0.0318 0.1101 0.054 Uiso 1 calc R . .
N27 N -0.1687(7) -0.2066(4) 0.1039(5) 0.041(2) Uani 1 d . . .
H27A H -0.1675 -0.2414 0.0762 0.049 Uiso 1 calc R . .
H27B H -0.1141 -0.1998 0.1529 0.049 Uiso 1 calc R . .
N31 N -0.2891(7) -0.1735(4) 0.3953(5) 0.043(2) Uani 1 d . . .
C32 C -0.2252(9) -0.1622(5) 0.3402(7) 0.040(3) Uani 1 d . . .
N33 N -0.2310(7) -0.1104(4) 0.2970(5) 0.040(2) Uani 1 d . . .
C34 C -0.3079(9) -0.0654(5) 0.3038(7) 0.046(3) Uani 1 d . . .
H34A H -0.3121 -0.0273 0.2740 0.055 Uiso 1 calc R . .
C35 C -0.3791(9) -0.0742(5) 0.3525(7) 0.050(3) Uani 1 d . . .
H35A H -0.4352 -0.0438 0.3563 0.060 Uiso 1 calc R . .
C36 C -0.3650(9) -0.1292(5) 0.3955(7) 0.048(3) Uani 1 d . . .
H36A H -0.4151 -0.1361 0.4289 0.058 Uiso 1 calc R . .
N37 N -0.1510(8) -0.2072(4) 0.3359(6) 0.052(3) Uani 1 d . . .
H37A H -0.1054 -0.2025 0.3041 0.062 Uiso 1 calc R . .
H37B H -0.1474 -0.2418 0.3650 0.062 Uiso 1 calc R . .
O1 O -0.0070(6) -0.0607(3) 0.1773(4) 0.0345(16) Uani 1 d . . .
C1 C -0.0151(10) -0.0589(5) 0.0918(7) 0.051(3) Uani 1 d . . .
H1A H -0.0175 -0.1015 0.0702 0.076 Uiso 1 calc R . .
H1B H 0.0541 -0.0371 0.0857 0.076 Uiso 1 calc R . .
H1C H -0.0875 -0.0367 0.0597 0.076 Uiso 1 calc R . .
F1 F -0.1662(4) 0.0171(2) 0.2205(3) 0.0369(14) Uani 1 d . . .
F2 F 0.0000 -0.1804(3) 0.2500 0.0311(18) Uani 1 d S . .
F3 F -0.1461(4) -0.2919(2) 0.4560(3) 0.0376(14) Uani 1 d . . .
B1 B 0.4722(13) 0.0860(4) 0.2449(9) 0.13(3) Uani 0.50 d PG A -1
F11 F 0.466(2) 0.0553(9) 0.3145(9) 0.104(10) Uani 0.50 d PG A -1
F12 F 0.5583(12) 0.0597(14) 0.2183(16) 0.145(15) Uani 0.50 d PG A -1
F13 F 0.499(3) 0.1470(5) 0.2641(16) 0.203(14) Uani 0.50 d PG A -1
F14 F 0.3660(11) 0.0818(8) 0.1824(8) 0.081(5) Uani 0.50 d PG A -1

loop_
_atom_site_aniso_label
_atom_site_aniso_U_11
_atom_site_aniso_U_22
_atom_site_aniso_U_33
_atom_site_aniso_U_23
_atom_site_aniso_U_13
_atom_site_aniso_U_12
Cu1 0.0356(11) 0.0234(10) 0.0526(12) 0.000 0.0260(9) 0.000
Cu2 0.0372(7) 0.0295(7) 0.0413(7) -0.0026(6) 0.0245(6) -0.0055(6)
Cu3 0.0381(10) 0.0326(10) 0.0508(12) -0.0001(9) 0.0320(9) 0.0003(8)
N11 0.043(5) 0.026(5) 0.084(7) 0.011(5) 0.039(5) 0.006(4)
C12 0.045(7) 0.027(6) 0.054(7) -0.011(6) 0.018(6) 0.005(5)
N13 0.039(5) 0.036(5) 0.052(6) -0.003(5) 0.030(5) -0.009(4)
C14 0.058(8) 0.042(7) 0.071(9) 0.025(7) 0.033(7) 0.014(6)
C15 0.051(8) 0.053(8) 0.074(9) 0.018(7) 0.035(7) 0.000(6)
C16 0.048(7) 0.049(7) 0.064(8) 0.001(7) 0.033(7) 0.007(6)
N17 0.047(6) 0.042(6) 0.107(9) 0.037(6) 0.034(6) 0.009(5)
N21 0.034(5) 0.033(5) 0.039(5) 0.005(4) 0.021(4) 0.002(4)
C22 0.042(7) 0.028(6) 0.046(7) -0.001(5) 0.027(6) -0.002(5)
N23 0.048(6) 0.032(5) 0.032(5) -0.003(4) 0.015(4) 0.002(4)
C24 0.043(7) 0.050(7) 0.041(6) 0.017(6) 0.021(5) 0.004(6)
C25 0.051(7) 0.025(6) 0.055(7) 0.006(6) 0.022(6) 0.015(5)
C26 0.058(8) 0.034(6) 0.053(8) -0.001(6) 0.033(7) 0.001(6)
N27 0.044(5) 0.042(5) 0.034(5) -0.009(4) 0.008(4) 0.007(4)
N31 0.046(6) 0.039(5) 0.058(6) 0.003(5) 0.036(5) 0.003(4)
C32 0.043(7) 0.041(7) 0.048(7) 0.003(6) 0.030(6) 0.003(5)
N33 0.035(5) 0.040(6) 0.055(6) -0.003(5) 0.029(5) 0.000(4)
C34 0.042(7) 0.048(7) 0.054(7) 0.015(6) 0.024(6) 0.008(5)
C35 0.049(7) 0.055(8) 0.058(7) 0.010(6) 0.035(6) 0.015(6)
C36 0.038(7) 0.048(7) 0.074(9) 0.015(7) 0.041(6) 0.005(6)
N37 0.069(7) 0.031(5) 0.081(7) 0.018(5) 0.059(6) 0.009(5)
O1 0.034(4) 0.033(4) 0.041(4) 0.005(3) 0.018(3) -0.004(3)
C1 0.054(8) 0.046(7) 0.057(8) 0.022(6) 0.025(6) 0.000(6)
F1 0.037(3) 0.026(3) 0.054(4) -0.008(3) 0.024(3) -0.007(2)
F2 0.039(5) 0.021(4) 0.046(5) 0.000 0.032(4) 0.000
F3 0.035(3) 0.038(3) 0.052(4) -0.003(3) 0.031(3) 0.004(3)
B1 0.27(10) 0.06(3) 0.10(3) 0.03(5) 0.10(5) -0.02(5)
F11 0.21(3) 0.029(10) 0.031(9) 0.020(8) -0.018(12) -0.021(13)
F12 0.025(10) 0.17(3) 0.19(3) 0.10(2) -0.035(17) 0.003(13)
F13 0.41(3) 0.064(12) 0.09(2) -0.019(16) 0.03(2) -0.08(3)
F14 0.061(10) 0.119(15) 0.065(10) -0.005(11) 0.025(8) -0.003(10)

loop_
_atom_type_symbol
_atom_type_description
_atom_type_scat_dispersion_real
_atom_type_scat_dispersion_imag
_atom_type_scat_source
C C 0.0033 0.0016 'International Tables Vol C Tables 4.2.6.8 and 6.1.1.4'
H H 0.0000 0.0000 'International Tables Vol C Tables 4.2.6.8 and 6.1.1.4'
B B 0.0013 0.0007 'International Tables Vol C Tables 4.2.6.8 and 6.1.1.4'
N N 0.0061 0.0033 'International Tables Vol C Tables 4.2.6.8 and 6.1.1.4'
O O 0.0106 0.0060 'International Tables Vol C Tables 4.2.6.8 and 6.1.1.4'
F F 0.0171 0.0103 'International Tables Vol C Tables 4.2.6.8 and 6.1.1.4'
Cu Cu 0.3201 1.2651 'International Tables Vol C Tables 4.2.6.8 and 6.1.1.4'

loop_
_geom_angle_atom_site_label_1
_geom_angle_atom_site_label_2
_geom_angle_atom_site_label_3
_geom_angle
_geom_angle_site_symmetry_1
_geom_angle_site_symmetry_3
_geom_angle_publ_flag
F1 Cu1 F1 165.2(3) . 2 ?
F1 Cu1 N11 96.1(3) . . ?
F1 Cu1 N11 94.3(3) 2 . ?
F1 Cu1 N11 94.3(3) . 2 ?
F1 Cu1 N11 96.1(3) 2 2 ?
N11 Cu1 N11 91.0(5) . 2 ?
F1 Cu1 O1 83.5(2) . 2 ?
F1 Cu1 O1 84.0(2) 2 2 ?
N11 Cu1 O1 166.5(3) . 2 ?
N11 Cu1 O1 102.5(3) 2 2 ?
F1 Cu1 O1 84.0(2) . . ?
F1 Cu1 O1 83.5(2) 2 . ?
N11 Cu1 O1 102.5(3) . . ?
N11 Cu1 O1 166.5(3) 2 . ?
O1 Cu1 O1 63.9(3) 2 . ?
F1 Cu1 Cu2 52.76(16) . . ?
F1 Cu1 Cu2 112.47(17) 2 . ?
N11 Cu1 Cu2 127.9(3) . . ?
N11 Cu1 Cu2 127.0(2) 2 . ?
O1 Cu1 Cu2 42.56(17) 2 . ?
O1 Cu1 Cu2 42.70(15) . . ?
F1 Cu1 Cu2 112.47(17) . 2 ?
F1 Cu1 Cu2 52.76(16) 2 2 ?
N11 Cu1 Cu2 127.0(2) . 2 ?
N11 Cu1 Cu2 127.9(3) 2 2 ?
O1 Cu1 Cu2 42.70(15) 2 2 ?
O1 Cu1 Cu2 42.56(17) . 2 ?
Cu2 Cu1 Cu2 59.71(7) . 2 ?
O1 Cu2 O1 74.3(3) 2 . ?
O1 Cu2 N33 94.9(3) 2 . ?
O1 Cu2 N33 169.0(3) . . ?
O1 Cu2 N21 169.6(3) 2 . ?
O1 Cu2 N21 95.5(3) . . ?
N33 Cu2 N21 95.3(3) . . ?
O1 Cu2 F1 80.0(2) 2 . ?
O1 Cu2 F1 80.4(2) . . ?
N33 Cu2 F1 95.8(3) . . ?
N21 Cu2 F1 97.1(3) . . ?
O1 Cu2 Cu2 42.86(17) 2 2 ?
O1 Cu2 Cu2 42.71(19) . 2 ?
N33 Cu2 Cu2 129.2(3) . 2 ?
N21 Cu2 Cu2 129.2(2) . 2 ?
F1 Cu2 Cu2 100.65(12) . 2 ?
O1 Cu2 Cu1 50.55(18) 2 . ?
O1 Cu2 Cu1 50.54(18) . . ?
N33 Cu2 Cu1 120.7(2) . . ?
N21 Cu2 Cu1 121.6(2) . . ?
F1 Cu2 Cu1 40.50(12) . . ?
Cu2 Cu2 Cu1 60.14(3) 2 . ?
F3 Cu3 F3 180.0 7_446 . ?
F3 Cu3 N13 91.8(3) 7_446 6_556 ?
F3 Cu3 N13 88.2(3) . 6_556 ?
F3 Cu3 N13 88.2(3) 7_446 4_445 ?
F3 Cu3 N13 91.8(3) . 4_445 ?
N13 Cu3 N13 180.0 6_556 4_445 ?
F3 Cu3 N31 87.7(2) 7_446 . ?
F3 Cu3 N31 92.3(2) . . ?
N13 Cu3 N31 85.6(3) 6_556 . ?
N13 Cu3 N31 94.4(3) 4_445 . ?
F3 Cu3 N31 92.3(2) 7_446 7_446 ?
F3 Cu3 N31 87.7(2) . 7_446 ?
N13 Cu3 N31 94.4(3) 6_556 7_446 ?
N13 Cu3 N31 85.6(3) 4_445 7_446 ?
N31 Cu3 N31 180.000(1) . 7_446 ?
C12 N11 C16 115.9(9) . . ?
C12 N11 Cu1 126.7(7) . . ?
C16 N11 Cu1 115.5(7) . . ?
N11 C12 N17 116.8(10) . . ?
N11 C12 N13 126.6(10) . . ?
N17 C12 N13 116.6(10) . . ?
C14 N13 C12 115.1(9) . . ?
C14 N13 Cu3 116.1(7) . 4_455 ?
C12 N13 Cu3 128.8(7) . 4_455 ?
N13 C14 C15 121.9(10) . . ?
N13 C14 H14A 119.0 . . ?
C15 C14 H14A 119.0 . . ?
C14 C15 C16 120.3(11) . . ?
C14 C15 H15A 119.8 . . ?
C16 C15 H15A 119.8 . . ?
C15 C16 N11 120.2(11) . . ?
C15 C16 H16A 119.9 . . ?
N11 C16 H16A 119.9 . . ?
C12 N17 H17A 120.0 . . ?
C12 N17 H17B 120.0 . . ?
H17A N17 H17B 120.0 . . ?
C26 N21 C22 117.4(9) . . ?
C26 N21 Cu2 117.1(7) . . ?
C22 N21 Cu2 125.4(7) . . ?
N27 C22 N23 118.0(9) . . ?
N27 C22 N21 118.8(10) . . ?
N23 C22 N21 123.2(10) . . ?
C24 N23 C22 116.5(9) . . ?
N23 C24 C25 124.3(11) . . ?
N23 C24 H24A 117.9 . . ?
C25 C24 H24A 117.9 . . ?
C26 C25 C24 115.2(10) . . ?
C26 C25 H25A 122.4 . . ?
C24 C25 H25A 122.4 . . ?
N21 C26 C25 123.3(10) . . ?
N21 C26 H26A 118.4 . . ?
C25 C26 H26A 118.4 . . ?
C22 N27 H27A 120.0 . . ?
C22 N27 H27B 120.0 . . ?
H27A N27 H27B 120.0 . . ?
C36 N31 C32 113.5(9) . . ?
C36 N31 Cu3 118.6(7) . . ?
C32 N31 Cu3 126.8(7) . . ?
N33 C32 N37 120.3(9) . . ?
N33 C32 N31 124.6(9) . . ?
N37 C32 N31 115.1(9) . . ?
C32 N33 C34 118.2(8) . . ?
C32 N33 Cu2 125.4(7) . . ?
C34 N33 Cu2 116.3(7) . . ?
N33 C34 C35 121.0(10) . . ?
N33 C34 H34A 119.5 . . ?
C35 C34 H34A 119.5 . . ?
C36 C35 C34 116.1(10) . . ?
C36 C35 H35A 121.9 . . ?
C34 C35 H35A 121.9 . . ?
N31 C36 C35 126.4(9) . . ?
N31 C36 H36A 116.8 . . ?
C35 C36 H36A 116.8 . . ?
C32 N37 H37A 120.0 . . ?
C32 N37 H37B 120.0 . . ?
H37A N37 H37B 120.0 . . ?
C1 O1 Cu2 127.6(6) . 2 ?
C1 O1 Cu2 127.9(6) . . ?
Cu2 O1 Cu2 94.4(3) 2 . ?
C1 O1 Cu1 120.4(6) . . ?
Cu2 O1 Cu1 86.9(2) 2 . ?
Cu2 O1 Cu1 86.8(2) . . ?
O1 C1 H1A 109.5 . . ?
O1 C1 H1B 109.5 . . ?
H1A C1 H1B 109.5 . . ?
O1 C1 H1C 109.5 . . ?
H1A C1 H1C 109.5 . . ?
H1B C1 H1C 109.5 . . ?
Cu1 F1 Cu2 86.7(2) . . ?
F11 B1 F14 109.5 . . ?
F11 B1 F13 109.5 . . ?
F14 B1 F13 109.5 . . ?
F11 B1 F12 109.5 . . ?
F14 B1 F12 109.5 . . ?
F13 B1 F12 109.5 . . ?

loop_
_geom_bond_atom_site_label_1
_geom_bond_atom_site_label_2
_geom_bond_distance
_geom_bond_site_symmetry_2
_geom_bond_publ_flag
Cu1 F1 1.894(5) . ?
Cu1 F1 1.894(5) 2 ?
Cu1 N11 2.181(9) . ?
Cu1 N11 2.181(9) 2 ?
Cu1 O1 2.252(7) 2 ?
Cu1 O1 2.252(7) . ?
Cu1 Cu2 2.912(2) . ?
Cu1 Cu2 2.912(2) 2 ?
Cu2 O1 1.972(7) 2 ?
Cu2 O1 1.978(6) . ?
Cu2 N33 1.999(8) . ?
Cu2 N21 2.016(8) . ?
Cu2 F1 2.322(5) . ?
Cu2 Cu2 2.899(3) 2 ?
Cu3 F3 1.860(5) 7_446 ?
Cu3 F3 1.860(5) . ?
Cu3 N13 2.262(9) 6_556 ?
Cu3 N13 2.262(9) 4_445 ?
Cu3 N31 2.335(8) . ?
Cu3 N31 2.335(8) 7_446 ?
N11 C12 1.322(13) . ?
N11 C16 1.364(12) . ?
C12 N17 1.346(12) . ?
C12 N13 1.360(13) . ?
N13 C14 1.333(12) . ?
N13 Cu3 2.262(9) 4_455 ?
C14 C15 1.345(14) . ?
C14 H14A 0.9500 . ?
C15 C16 1.352(14) . ?
C15 H15A 0.9500 . ?
C16 H16A 0.9500 . ?
N17 H17A 0.8800 . ?
N17 H17B 0.8800 . ?
N21 C26 1.333(12) . ?
N21 C22 1.349(12) . ?
C22 N27 1.302(12) . ?
C22 N23 1.347(12) . ?
N23 C24 1.318(12) . ?
C24 C25 1.379(14) . ?
C24 H24A 0.9500 . ?
C25 C26 1.353(14) . ?
C25 H25A 0.9500 . ?
C26 H26A 0.9500 . ?
N27 H27A 0.8800 . ?
N27 H27B 0.8800 . ?
N31 C36 1.312(12) . ?
N31 C32 1.390(11) . ?
C32 N33 1.315(12) . ?
C32 N37 1.325(12) . ?
N33 C34 1.358(12) . ?
C34 C35 1.364(13) . ?
C34 H34A 0.9500 . ?
C35 C36 1.362(14) . ?
C35 H35A 0.9500 . ?
C36 H36A 0.9500 . ?
N37 H37A 0.8800 . ?
N37 H37B 0.8800 . ?
O1 C1 1.403(11) . ?
O1 Cu2 1.972(7) 2 ?
C1 H1A 0.9800 . ?
C1 H1B 0.9800 . ?
C1 H1C 0.9800 . ?
B1 F11 1.3603 . ?
B1 F14 1.3605 . ?
B1 F13 1.3607 . ?
B1 F12 1.3607 . ?
